data_7118276
loop_
_publ_author_name
'Xiao, Jun-An'
'Xia, Peng-Ju'
'Zhang, Xing-Yu'
'Chen, Xiao-Qing'
'Ou, Guang-Chuan'
'Yang, Hua'

_publ_section_title
;
 Amide-assisted intramolecular [3+2] annulation of cyclopropane
 ring-opening: a facile and diastereoselective access to the tricyclic
 core of (+-)-scandine.
;
_journal_issue 10
_journal_name_full 'Chemical communications (Cambridge, England)'
_journal_page_first 2177
_journal_page_last 2180
_journal_paper_doi 10.1039/c5cc07485a
_journal_volume 52
_journal_year 2016
_chemical_formula_moiety 'C24 H27 N O3'
_chemical_formula_sum 'C24 H27 N O3'
_chemical_formula_weight 377.46
_chemical_name_systematic
;
 ?
;
_space_group_crystal_system monoclinic
_space_group_IT_number 15
_space_group_name_Hall '-C 2yc'
_space_group_name_H-M_alt 'C 1 2/c 1'
_symmetry_space_group_name_Hall '-C 2yc'
_symmetry_space_group_name_H-M 'C 1 2/c 1'
_atom_sites_solution_hydrogens geom
_audit_creation_date 2015-08-27
_audit_creation_method
;
Olex2 1.2-beta
(compiled 2014.10.16 svn.r3037 for OlexSys, GUI svn.r4914)
;
_audit_update_record
;
2015-08-27 deposited with the CCDC.
2015-12-14 downloaded from the CCDC.
;
_cell_angle_alpha 90
_cell_angle_beta 99.538(2)
_cell_angle_gamma 90
_cell_formula_units_Z 16
_cell_length_a 44.225(2)
_cell_length_b 11.0988(5)
_cell_length_c 15.9916(7)
_cell_measurement_temperature 296(2)
_cell_volume 7740.9(6)
_computing_molecular_graphics 'Olex2 (Dolomanov et al., 2009)'
_computing_publication_material 'Olex2 (Dolomanov et al., 2009)'
_computing_structure_refinement 'ShelXL (Sheldrick, 2008)'
_diffrn_ambient_temperature 296.15
_diffrn_measured_fraction_theta_full 0.986
_diffrn_measured_fraction_theta_max 0.978
_diffrn_measurement_device_type 'CCD Area Detector'
_diffrn_radiation_type MoK\a
_diffrn_radiation_wavelength 0.71073
_diffrn_reflns_av_R_equivalents 0.0195
_diffrn_reflns_av_unetI/netI 0.0279
_diffrn_reflns_laue_measured_fraction_full 0.986
_diffrn_reflns_laue_measured_fraction_max 0.978
_diffrn_reflns_limit_h_max 43
_diffrn_reflns_limit_h_min -57
_diffrn_reflns_limit_k_max 13
_diffrn_reflns_limit_k_min -14
_diffrn_reflns_limit_l_max 16
_diffrn_reflns_limit_l_min -20
_diffrn_reflns_number 24920
_diffrn_reflns_point_group_measured_fraction_full 0.986
_diffrn_reflns_point_group_measured_fraction_max 0.978
_diffrn_reflns_theta_full 25.242
_diffrn_reflns_theta_max 27.470
_diffrn_reflns_theta_min 2.248
_exptl_absorpt_coefficient_mu 0.085
_exptl_absorpt_correction_type none
_exptl_crystal_colour colourless
_exptl_crystal_colour_primary colourless
_exptl_crystal_density_diffrn 1.296
_exptl_crystal_description block
_exptl_crystal_F_000 3232
_exptl_crystal_size_max 0.15
_exptl_crystal_size_mid 0.12
_exptl_crystal_size_min 0.12
_refine_diff_density_max 0.276
_refine_diff_density_min -0.215
_refine_diff_density_rms 0.037
_refine_ls_extinction_method none
_refine_ls_goodness_of_fit_ref 1.026
_refine_ls_hydrogen_treatment constr
_refine_ls_matrix_type full
_refine_ls_number_parameters 509
_refine_ls_number_reflns 8671
_refine_ls_number_restraints 0
_refine_ls_restrained_S_all 1.026
_refine_ls_R_factor_all 0.0643
_refine_ls_R_factor_gt 0.0416
_refine_ls_shift/su_max 0.000
_refine_ls_shift/su_mean 0.000
_refine_ls_structure_factor_coef Fsqd
_refine_ls_weighting_details
;
 w=1/[\s^2^(Fo^2^)+(0.0457P)^2^+3.9370P]
 where P=(Fo^2^+2Fc^2^)/3
;
_refine_ls_weighting_scheme calc
_refine_ls_wR_factor_gt 0.0976
_refine_ls_wR_factor_ref 0.1081
_reflns_Friedel_coverage 0.000
_reflns_number_gt 6290
_reflns_number_total 8671
_reflns_threshold_expression 'I > 2\s(I)'
_cod_data_source_file c5cc07485a2.cif
_cod_data_source_block ja
_cod_depositor_comments 'Adding full bibliography for 7118274--7118276.cif.'
_cod_original_cell_volume 7740.8(6)
_cod_database_code 7118276
_shelxl_version_number 2013-2
_shelx_space_group_comment
;
The symmetry employed for this shelxl refinement is uniquely defined
by the following loop, which should always be used as a source of
symmetry information in preference to the above space-group names.
They are only intended as comments.
;
_olex2_refinement_description
;
1. Fixed Uiso
 At 1.2 times of:
  All C(H) groups, All C(H,H) groups, All N(H) groups
 At 1.5 times of:
  All O(H) groups
2.a Ternary CH refined with riding coordinates:
 C7(H7), C11(H11), C18(H18), C33(H33), C39(H39), C40(H40)
2.b Secondary CH2 refined with riding coordinates:
 C12(H12A,H12B), C13(H13A,H13B), C14(H14A,H14B), C15(H15A,H15B), C16(H16A,
 H16B), C17(H17A,H17B), C35(H35A,H35B), C36(H36A,H36B), C37(H37A,H37B),
 C38(H38A,H38B), C41(H41A,H41B), C48(H48A,H48B)
2.c Aromatic/amide H refined with riding coordinates:
 C1(H1), C2(H2), C3(H3), C4(H4), C19(H19), C21(H21), C22(H22), C23(H23),
 C24(H24), N1(H1A), C25(H25), C26(H26), C27(H27), C30(H30), C43(H43), C44(H44),
 C45(H45), C46(H46), C47(H47), N2(H2B)
2.d Idealised tetrahedral OH refined as rotating group:
 O2(H2A), O3(H3A), O5(H5), O6(H6)
;
_olex2_submission_special_instructions 'No special instructions were received'

loop_
_space_group_symop_operation_xyz
'x, y, z'
'-x, y, -z+1/2'
'x+1/2, y+1/2, z'
'-x+1/2, y+1/2, -z+1/2'
'-x, -y, -z'
'x, -y, z-1/2'
'-x+1/2, -y+1/2, -z'
'x+1/2, -y+1/2, z-1/2'

loop_
_atom_site_label
_atom_site_type_symbol
_atom_site_fract_x
_atom_site_fract_y
_atom_site_fract_z
_atom_site_U_iso_or_equiv
_atom_site_adp_type
_atom_site_occupancy
_atom_site_site_symmetry_order
_atom_site_calc_flag
_atom_site_refinement_flags_posn
C1 C 0.15099(3) 0.39933(14) -0.23590(9) 0.0350(3) Uani 1 1 d .
H1 H 0.1372 0.4627 -0.2475 0.042 Uiso 1 1 calc R
C2 C 0.14922(4) 0.30333(15) -0.29155(10) 0.0426(4) Uani 1 1 d .
H2 H 0.1346 0.3033 -0.3405 0.051 Uiso 1 1 calc R
C3 C 0.16917(4) 0.20763(15) -0.27447(10) 0.0439(4) Uani 1 1 d .
H3 H 0.1682 0.1437 -0.3124 0.053 Uiso 1 1 calc R
C4 C 0.19058(3) 0.20679(14) -0.20089(10) 0.0386(3) Uani 1 1 d .
H4 H 0.2037 0.1413 -0.1883 0.046 Uiso 1 1 calc R
C5 C 0.19246(3) 0.30433(13) -0.14586(9) 0.0297(3) Uani 1 1 d .
C6 C 0.17305(3) 0.40321(12) -0.16276(8) 0.0277(3) Uani 1 1 d .
C7 C 0.17662(3) 0.50861(12) -0.10286(8) 0.0253(3) Uani 1 1 d .
H7 H 0.1561 0.5409 -0.1016 0.030 Uiso 1 1 calc R
C8 C 0.19040(3) 0.47329(12) -0.01146(8) 0.0271(3) Uani 1 1 d .
C9 C 0.21686(3) 0.38398(13) -0.00839(9) 0.0294(3) Uani 1 1 d .
C10 C 0.19687(3) 0.61517(12) -0.12528(8) 0.0269(3) Uani 1 1 d .
C11 C 0.20353(3) 0.68778(12) -0.03928(8) 0.0283(3) Uani 1 1 d .
H11 H 0.2251 0.7126 -0.0321 0.034 Uiso 1 1 calc R
C12 C 0.20129(3) 0.59326(13) 0.03107(9) 0.0323(3) Uani 1 1 d .
H12A H 0.2212 0.5828 0.0664 0.039 Uiso 1 1 calc R
H12B H 0.1869 0.6205 0.0667 0.039 Uiso 1 1 calc R
C13 C 0.16714(3) 0.40827(14) 0.03479(10) 0.0358(3) Uani 1 1 d .
H13A H 0.1609 0.3330 0.0063 0.043 Uiso 1 1 calc R
H13B H 0.1766 0.3901 0.0926 0.043 Uiso 1 1 calc R
C14 C 0.22800(3) 0.57116(14) -0.14645(9) 0.0345(3) Uani 1 1 d .
H14A H 0.2395 0.5324 -0.0967 0.041 Uiso 1 1 calc R
H14B H 0.2242 0.5113 -0.1912 0.041 Uiso 1 1 calc R
C15 C 0.24749(3) 0.67197(17) -0.17463(11) 0.0463(4) Uani 1 1 d .
H15A H 0.2531 0.7279 -0.1281 0.056 Uiso 1 1 calc R
H15B H 0.2662 0.6380 -0.1889 0.056 Uiso 1 1 calc R
C16 C 0.23061(4) 0.73947(18) -0.25073(11) 0.0545(5) Uani 1 1 d .
H16A H 0.2277 0.6867 -0.2998 0.065 Uiso 1 1 calc R
H16B H 0.2428 0.8077 -0.2632 0.065 Uiso 1 1 calc R
C17 C 0.19957(4) 0.78391(16) -0.23414(10) 0.0463(4) Uani 1 1 d .
H17A H 0.2026 0.8455 -0.1905 0.056 Uiso 1 1 calc R
H17B H 0.1884 0.8196 -0.2855 0.056 Uiso 1 1 calc R
C18 C 0.18105(3) 0.68058(14) -0.20588(9) 0.0326(3) Uani 1 1 d .
H18 H 0.1796 0.6206 -0.2513 0.039 Uiso 1 1 calc R
C19 C 0.15482(3) 0.79742(15) -0.01569(10) 0.0387(3) Uani 1 1 d .
H19 H 0.1447 0.7238 -0.0168 0.046 Uiso 1 1 calc R
C20 C 0.18519(3) 0.80044(13) -0.02827(9) 0.0309(3) Uani 1 1 d .
C21 C 0.19945(4) 0.91205(15) -0.02525(11) 0.0466(4) Uani 1 1 d .
H21 H 0.2197 0.9168 -0.0336 0.056 Uiso 1 1 calc R
C22 C 0.18414(5) 1.01622(17) -0.01010(14) 0.0658(6) Uani 1 1 d .
H22 H 0.1942 1.0901 -0.0077 0.079 Uiso 1 1 calc R
C23 C 0.15412(5) 1.01064(18) 0.00142(14) 0.0680(6) Uani 1 1 d .
H23 H 0.1437 1.0808 0.0113 0.082 Uiso 1 1 calc R
C24 C 0.13941(4) 0.90151(17) -0.00167(12) 0.0536(5) Uani 1 1 d .
H24 H 0.1190 0.8977 0.0057 0.064 Uiso 1 1 calc R
N1 N 0.21503(3) 0.30376(11) -0.07234(7) 0.0332(3) Uani 1 1 d .
H1A H 0.2287 0.2479 -0.0680 0.040 Uiso 1 1 calc R
O1 O 0.23833(2) 0.38085(10) 0.05173(6) 0.0401(3) Uani 1 1 d .
O2 O 0.14136(2) 0.48262(11) 0.03512(8) 0.0472(3) Uani 1 1 d .
H2A H 0.1302 0.4528 0.0658 0.071 Uiso 1 1 calc GR
O3 O 0.15006(2) 0.71472(9) -0.20207(7) 0.0390(3) Uani 1 1 d .
H3A H 0.1496 0.7854 -0.1874 0.058 Uiso 1 1 calc GR
C25 C 0.07140(5) 0.70899(18) -0.03056(11) 0.0547(5) Uani 1 1 d .
H25 H 0.0795 0.6486 0.0069 0.066 Uiso 1 1 calc R
C26 C 0.05111(4) 0.79078(18) -0.00693(11) 0.0550(5) Uani 1 1 d .
H26 H 0.0455 0.7858 0.0465 0.066 Uiso 1 1 calc R
C27 C 0.03899(4) 0.88027(17) -0.06221(10) 0.0469(4) Uani 1 1 d .
H27 H 0.0253 0.9359 -0.0461 0.056 Uiso 1 1 calc R
C28 C 0.04728(3) 0.88709(14) -0.14236(9) 0.0355(3) Uani 1 1 d .
C29 C 0.06778(3) 0.80459(13) -0.16733(9) 0.0324(3) Uani 1 1 d .
C30 C 0.07979(4) 0.71627(15) -0.11004(10) 0.0431(4) Uani 1 1 d .
H30 H 0.0937 0.6610 -0.1253 0.052 Uiso 1 1 calc R
C31 C 0.04435(3) 1.00416(13) -0.27343(10) 0.0358(3) Uani 1 1 d .
C32 C 0.07491(3) 0.94753(13) -0.28473(9) 0.0325(3) Uani 1 1 d .
C33 C 0.07704(3) 0.81731(12) -0.25301(8) 0.0283(3) Uani 1 1 d .
H33 H 0.0988 0.7956 -0.2456 0.034 Uiso 1 1 calc R
C34 C 0.06039(3) 0.73593(12) -0.32740(8) 0.0275(3) Uani 1 1 d .
C35 C 0.02824(3) 0.69698(14) -0.31191(9) 0.0344(3) Uani 1 1 d .
H35A H 0.0300 0.6621 -0.2557 0.041 Uiso 1 1 calc R
H35B H 0.0153 0.7677 -0.3135 0.041 Uiso 1 1 calc R
C36 C 0.01295(3) 0.60604(15) -0.37668(10) 0.0433(4) Uani 1 1 d .
H36A H -0.0072 0.5861 -0.3645 0.052 Uiso 1 1 calc R
H36B H 0.0105 0.6411 -0.4330 0.052 Uiso 1 1 calc R
C37 C 0.03210(4) 0.49292(15) -0.37406(12) 0.0507(4) Uani 1 1 d .
H37A H 0.0227 0.4378 -0.4179 0.061 Uiso 1 1 calc R
H37B H 0.0328 0.4535 -0.3196 0.061 Uiso 1 1 calc R
C38 C 0.06461(4) 0.52244(14) -0.38756(11) 0.0433(4) Uani 1 1 d .
H38A H 0.0770 0.4500 -0.3791 0.052 Uiso 1 1 calc R
H38B H 0.0641 0.5489 -0.4456 0.052 Uiso 1 1 calc R
C39 C 0.07935(3) 0.61940(13) -0.32791(9) 0.0318(3) Uani 1 1 d .
H39 H 0.0818 0.5858 -0.2705 0.038 Uiso 1 1 calc R
C40 C 0.05736(3) 0.82292(13) -0.40683(9) 0.0323(3) Uani 1 1 d .
H40 H 0.0363 0.8539 -0.4138 0.039 Uiso 1 1 calc R
C41 C 0.07772(3) 0.93157(13) -0.37765(9) 0.0366(3) Uani 1 1 d .
H41A H 0.0988 0.9160 -0.3839 0.044 Uiso 1 1 calc R
H41B H 0.0706 1.0028 -0.4101 0.044 Uiso 1 1 calc R
C42 C 0.06106(3) 0.77682(13) -0.49441(9) 0.0339(3) Uani 1 1 d .
C43 C 0.03524(4) 0.76434(16) -0.55652(10) 0.0464(4) Uani 1 1 d .
H43 H 0.0160 0.7837 -0.5439 0.056 Uiso 1 1 calc R
C44 C 0.03771(5) 0.72333(19) -0.63718(11) 0.0626(5) Uani 1 1 d .
H44 H 0.0202 0.7142 -0.6778 0.075 Uiso 1 1 calc R
C45 C 0.06606(5) 0.69626(19) -0.65687(11) 0.0636(5) Uani 1 1 d .
H45 H 0.0678 0.6677 -0.7106 0.076 Uiso 1 1 calc R
C46 C 0.09178(5) 0.71146(18) -0.59710(11) 0.0556(5) Uani 1 1 d .
H46 H 0.1110 0.6946 -0.6106 0.067 Uiso 1 1 calc R
C47 C 0.08931(4) 0.75178(15) -0.51681(10) 0.0421(4) Uani 1 1 d .
H47 H 0.1070 0.7623 -0.4770 0.050 Uiso 1 1 calc R
C48 C 0.10002(4) 1.02764(15) -0.23428(11) 0.0445(4) Uani 1 1 d .
H48A H 0.1000 1.1060 -0.2611 0.053 Uiso 1 1 calc R
H48B H 0.0959 1.0391 -0.1771 0.053 Uiso 1 1 calc R
N2 N 0.03460(3) 0.97663(12) -0.19971(8) 0.0395(3) Uani 1 1 d .
H2B H 0.0194 1.0173 -0.1870 0.047 Uiso 1 1 calc R
O4 O 0.02953(3) 1.07251(11) -0.32478(7) 0.0516(3) Uani 1 1 d .
O5 O 0.10970(2) 0.63954(11) -0.34626(6) 0.0400(3) Uani 1 1 d .
H5 H 0.1206 0.6669 -0.3041 0.060 Uiso 1 1 calc GR
O6 O 0.12934(3) 0.97244(12) -0.23117(10) 0.0623(4) Uani 1 1 d .
H6 H 0.1428 1.0214 -0.2141 0.093 Uiso 1 1 calc GR

loop_
_atom_site_aniso_label
_atom_site_aniso_U_11
_atom_site_aniso_U_22
_atom_site_aniso_U_33
_atom_site_aniso_U_23
_atom_site_aniso_U_13
_atom_site_aniso_U_12
C1 0.0312(7) 0.0374(8) 0.0349(8) 0.0019(7) 0.0009(6) -0.0023(6)
C2 0.0448(9) 0.0478(10) 0.0326(8) -0.0027(7) -0.0014(7) -0.0109(7)
C3 0.0546(10) 0.0404(9) 0.0370(8) -0.0105(7) 0.0088(7) -0.0094(8)
C4 0.0423(8) 0.0344(8) 0.0410(8) -0.0035(7) 0.0121(7) 0.0027(6)
C5 0.0267(6) 0.0335(8) 0.0296(7) -0.0004(6) 0.0064(5) -0.0007(6)
C6 0.0238(6) 0.0313(7) 0.0286(7) 0.0003(6) 0.0069(5) -0.0026(5)
C7 0.0204(6) 0.0290(7) 0.0265(6) 0.0020(6) 0.0041(5) 0.0016(5)
C8 0.0238(6) 0.0306(7) 0.0272(7) 0.0020(6) 0.0053(5) 0.0031(5)
C9 0.0273(6) 0.0309(7) 0.0306(7) 0.0040(6) 0.0066(6) 0.0032(5)
C10 0.0236(6) 0.0304(7) 0.0270(7) 0.0000(6) 0.0050(5) -0.0013(5)
C11 0.0227(6) 0.0327(7) 0.0290(7) -0.0011(6) 0.0029(5) -0.0022(5)
C12 0.0359(7) 0.0342(8) 0.0263(7) -0.0007(6) 0.0033(6) 0.0035(6)
C13 0.0347(7) 0.0384(8) 0.0365(8) 0.0076(7) 0.0126(6) 0.0040(6)
C14 0.0270(7) 0.0422(9) 0.0362(8) -0.0014(7) 0.0103(6) -0.0010(6)
C15 0.0345(8) 0.0630(11) 0.0451(9) -0.0012(8) 0.0176(7) -0.0103(8)
C16 0.0549(10) 0.0678(12) 0.0446(10) 0.0068(9) 0.0197(8) -0.0186(9)
C17 0.0542(10) 0.0477(10) 0.0362(8) 0.0118(8) 0.0053(7) -0.0091(8)
C18 0.0324(7) 0.0368(8) 0.0279(7) 0.0017(6) 0.0026(6) -0.0005(6)
C19 0.0353(7) 0.0401(9) 0.0408(8) -0.0042(7) 0.0067(6) 0.0030(6)
C20 0.0324(7) 0.0322(8) 0.0275(7) 0.0002(6) 0.0030(6) 0.0007(6)
C21 0.0480(9) 0.0369(9) 0.0561(10) 0.0003(8) 0.0125(8) -0.0049(7)
C22 0.0835(15) 0.0302(9) 0.0867(15) 0.0006(10) 0.0225(12) -0.0020(9)
C23 0.0797(14) 0.0415(11) 0.0851(15) -0.0026(10) 0.0201(12) 0.0241(10)
C24 0.0453(9) 0.0557(12) 0.0609(11) -0.0057(9) 0.0118(8) 0.0155(8)
N1 0.0297(6) 0.0330(7) 0.0358(6) -0.0012(5) 0.0024(5) 0.0108(5)
O1 0.0346(5) 0.0465(6) 0.0358(6) 0.0003(5) -0.0040(4) 0.0125(5)
O2 0.0384(6) 0.0503(7) 0.0596(7) 0.0102(6) 0.0275(5) 0.0067(5)
O3 0.0334(5) 0.0386(6) 0.0415(6) 0.0023(5) -0.0037(4) 0.0048(4)
C25 0.0719(12) 0.0549(11) 0.0353(9) 0.0090(8) 0.0036(8) -0.0167(10)
C26 0.0672(12) 0.0690(13) 0.0308(8) -0.0035(9) 0.0146(8) -0.0291(10)
C27 0.0482(9) 0.0561(11) 0.0391(9) -0.0135(8) 0.0153(7) -0.0148(8)
C28 0.0349(7) 0.0404(9) 0.0318(8) -0.0056(7) 0.0073(6) -0.0094(6)
C29 0.0331(7) 0.0352(8) 0.0285(7) -0.0035(6) 0.0035(6) -0.0073(6)
C30 0.0488(9) 0.0435(9) 0.0351(8) 0.0016(7) 0.0013(7) -0.0060(7)
C31 0.0400(8) 0.0294(8) 0.0387(8) -0.0036(6) 0.0088(7) 0.0006(6)
C32 0.0340(7) 0.0296(7) 0.0355(8) -0.0016(6) 0.0105(6) -0.0026(6)
C33 0.0251(6) 0.0301(7) 0.0296(7) -0.0015(6) 0.0046(5) 0.0009(5)
C34 0.0265(6) 0.0294(7) 0.0271(7) -0.0013(6) 0.0057(5) 0.0006(5)
C35 0.0295(7) 0.0386(8) 0.0361(8) -0.0027(6) 0.0082(6) -0.0028(6)
C36 0.0345(8) 0.0512(10) 0.0443(9) -0.0050(8) 0.0071(7) -0.0128(7)
C37 0.0594(10) 0.0388(9) 0.0524(10) -0.0068(8) 0.0045(8) -0.0141(8)
C38 0.0520(9) 0.0339(8) 0.0431(9) -0.0080(7) 0.0051(7) 0.0058(7)
C39 0.0336(7) 0.0330(8) 0.0291(7) -0.0005(6) 0.0059(6) 0.0039(6)
C40 0.0298(7) 0.0363(8) 0.0312(7) 0.0026(6) 0.0064(6) 0.0040(6)
C41 0.0425(8) 0.0339(8) 0.0366(8) 0.0024(7) 0.0155(7) -0.0005(6)
C42 0.0376(8) 0.0353(8) 0.0288(7) 0.0042(6) 0.0058(6) -0.0003(6)
C43 0.0438(9) 0.0566(11) 0.0368(8) 0.0041(8) 0.0011(7) -0.0041(8)
C44 0.0728(13) 0.0729(14) 0.0368(9) -0.0028(9) -0.0067(9) -0.0189(11)
C45 0.0943(16) 0.0661(13) 0.0331(9) -0.0102(9) 0.0180(10) -0.0125(11)
C46 0.0662(12) 0.0620(12) 0.0433(10) -0.0015(9) 0.0226(9) 0.0043(9)
C47 0.0444(9) 0.0493(10) 0.0333(8) 0.0042(7) 0.0092(7) 0.0020(7)
C48 0.0425(8) 0.0359(9) 0.0568(10) -0.0082(8) 0.0133(8) -0.0081(7)
N2 0.0378(7) 0.0423(8) 0.0409(7) -0.0056(6) 0.0134(6) 0.0065(6)
O4 0.0565(7) 0.0477(7) 0.0516(7) 0.0096(6) 0.0119(6) 0.0177(6)
O5 0.0294(5) 0.0565(7) 0.0340(5) -0.0071(5) 0.0053(4) 0.0104(5)
O6 0.0397(6) 0.0532(8) 0.0928(10) -0.0125(7) 0.0078(7) -0.0129(6)

loop_
_atom_type_symbol
_atom_type_description
_atom_type_scat_dispersion_real
_atom_type_scat_dispersion_imag
_atom_type_scat_source
C C 0.0033 0.0016 'International Tables Vol C Tables 4.2.6.8 and 6.1.1.4'
H H 0.0000 0.0000 'International Tables Vol C Tables 4.2.6.8 and 6.1.1.4'
N N 0.0061 0.0033 'International Tables Vol C Tables 4.2.6.8 and 6.1.1.4'
O O 0.0106 0.0060 'International Tables Vol C Tables 4.2.6.8 and 6.1.1.4'

loop_
_geom_angle_atom_site_label_1
_geom_angle_atom_site_label_2
_geom_angle_atom_site_label_3
_geom_angle
C2 C1 H1 119.3
C2 C1 C6 121.41(14)
C6 C1 H1 119.3
C1 C2 H2 120.0
C3 C2 C1 120.01(14)
C3 C2 H2 120.0
C2 C3 H3 120.0
C2 C3 C4 119.95(15)
C4 C3 H3 120.0
C3 C4 H4 120.2
C3 C4 C5 119.64(15)
C5 C4 H4 120.2
C4 C5 C6 121.42(13)
C4 C5 N1 118.98(13)
C6 C5 N1 119.58(12)
C1 C6 C7 122.92(12)
C5 C6 C1 117.50(13)
C5 C6 C7 119.58(11)
C6 C7 H7 107.3
C6 C7 C8 112.97(11)
C6 C7 C10 116.53(11)
C8 C7 H7 107.3
C8 C7 C10 105.02(10)
C10 C7 H7 107.3
C7 C8 C13 112.58(11)
C9 C8 C7 112.13(11)
C9 C8 C12 111.47(11)
C9 C8 C13 104.43(11)
C12 C8 C7 104.22(11)
C12 C8 C13 112.23(12)
N1 C9 C8 117.03(11)
O1 C9 C8 121.95(12)
O1 C9 N1 120.92(12)
C7 C10 C11 102.59(10)
C14 C10 C7 112.07(11)
C14 C10 C11 107.87(10)
C18 C10 C7 110.52(10)
C18 C10 C11 118.74(11)
C18 C10 C14 105.20(11)
C10 C11 H11 106.4
C12 C11 C10 105.13(11)
C12 C11 H11 106.4
C20 C11 C10 119.73(11)
C20 C11 H11 106.4
C20 C11 C12 111.92(11)
C8 C12 C11 108.52(11)
C8 C12 H12A 110.0
C8 C12 H12B 110.0
C11 C12 H12A 110.0
C11 C12 H12B 110.0
H12A C12 H12B 108.4
C8 C13 H13A 109.8
C8 C13 H13B 109.8
H13A C13 H13B 108.2
O2 C13 C8 109.41(12)
O2 C13 H13A 109.8
O2 C13 H13B 109.8
C10 C14 H14A 108.9
C10 C14 H14B 108.9
H14A C14 H14B 107.7
C15 C14 C10 113.53(13)
C15 C14 H14A 108.9
C15 C14 H14B 108.9
C14 C15 H15A 109.2
C14 C15 H15B 109.2
H15A C15 H15B 107.9
C16 C15 C14 111.85(13)
C16 C15 H15A 109.2
C16 C15 H15B 109.2
C15 C16 H16A 109.4
C15 C16 H16B 109.4
C15 C16 C17 111.02(13)
H16A C16 H16B 108.0
C17 C16 H16A 109.4
C17 C16 H16B 109.4
C16 C17 H17A 109.5
C16 C17 H17B 109.5
H17A C17 H17B 108.1
C18 C17 C16 110.66(14)
C18 C17 H17A 109.5
C18 C17 H17B 109.5
C10 C18 H18 105.4
C17 C18 C10 114.28(11)
C17 C18 H18 105.4
O3 C18 C10 113.17(11)
O3 C18 C17 112.28(12)
O3 C18 H18 105.4
C20 C19 H19 119.4
C24 C19 H19 119.4
C24 C19 C20 121.24(15)
C19 C20 C11 123.00(13)
C21 C20 C11 119.44(13)
C21 C20 C19 117.44(14)
C20 C21 H21 119.3
C22 C21 C20 121.34(16)
C22 C21 H21 119.3
C21 C22 H22 120.0
C23 C22 C21 119.95(18)
C23 C22 H22 120.0
C22 C23 H23 120.0
C22 C23 C24 119.91(17)
C24 C23 H23 120.0
C19 C24 H24 119.9
C23 C24 C19 120.10(17)
C23 C24 H24 119.9
C5 N1 H1A 117.5
C9 N1 C5 125.08(12)
C9 N1 H1A 117.5
C13 O2 H2A 109.5
C18 O3 H3A 109.5
C26 C25 H25 120.0
C26 C25 C30 120.06(17)
C30 C25 H25 120.0
C25 C26 H26 119.9
C25 C26 C27 120.18(16)
C27 C26 H26 119.9
C26 C27 H27 120.1
C26 C27 C28 119.74(17)
C28 C27 H27 120.1
C27 C28 C29 120.76(15)
C27 C28 N2 120.14(15)
C29 C28 N2 119.10(13)
C28 C29 C33 119.29(13)
C30 C29 C28 118.15(14)
C30 C29 C33 122.51(14)
C25 C30 C29 121.11(17)
C25 C30 H30 119.4
C29 C30 H30 119.4
N2 C31 C32 115.16(13)
O4 C31 C32 124.11(14)
O4 C31 N2 120.70(14)
C31 C32 C33 110.89(12)
C31 C32 C48 105.98(12)
C33 C32 C48 111.83(12)
C41 C32 C31 112.34(12)
C41 C32 C33 101.73(11)
C41 C32 C48 114.20(12)
C29 C33 C32 112.38(12)
C29 C33 H33 106.1
C29 C33 C34 118.12(11)
C32 C33 H33 106.1
C32 C33 C34 107.21(11)
C34 C33 H33 106.1
C33 C34 C40 102.88(10)
C35 C34 C33 111.51(11)
C35 C34 C40 109.96(11)
C39 C34 C33 107.36(10)
C39 C34 C35 106.37(11)
C39 C34 C40 118.76(11)
C34 C35 H35A 108.9
C34 C35 H35B 108.9
H35A C35 H35B 107.8
C36 C35 C34 113.17(12)
C36 C35 H35A 108.9
C36 C35 H35B 108.9
C35 C36 H36A 109.6
C35 C36 H36B 109.6
H36A C36 H36B 108.1
C37 C36 C35 110.38(13)
C37 C36 H36A 109.6
C37 C36 H36B 109.6
C36 C37 H37A 109.5
C36 C37 H37B 109.5
C36 C37 C38 110.79(13)
H37A C37 H37B 108.1
C38 C37 H37A 109.5
C38 C37 H37B 109.5
C37 C38 H38A 109.1
C37 C38 H38B 109.1
H38A C38 H38B 107.8
C39 C38 C37 112.44(13)
C39 C38 H38A 109.1
C39 C38 H38B 109.1
C34 C39 H39 106.8
C38 C39 C34 114.98(11)
C38 C39 H39 106.8
O5 C39 C34 113.41(11)
O5 C39 C38 107.53(12)
O5 C39 H39 106.8
C34 C40 H40 104.9
C41 C40 C34 105.57(11)
C41 C40 H40 104.9
C42 C40 C34 121.62(12)
C42 C40 H40 104.9
C42 C40 C41 113.39(12)
C32 C41 C40 104.50(11)
C32 C41 H41A 110.9
C32 C41 H41B 110.9
C40 C41 H41A 110.9
C40 C41 H41B 110.9
H41A C41 H41B 108.9
C43 C42 C40 119.27(14)
C47 C42 C40 122.96(13)
C47 C42 C43 117.70(14)
C42 C43 H43 119.5
C44 C43 C42 120.94(17)
C44 C43 H43 119.5
C43 C44 H44 120.0
C45 C44 C43 119.94(17)
C45 C44 H44 120.0
C44 C45 H45 120.1
C46 C45 C44 119.77(17)
C46 C45 H45 120.1
C45 C46 H46 119.9
C45 C46 C47 120.28(18)
C47 C46 H46 119.9
C42 C47 H47 119.3
C46 C47 C42 121.32(16)
C46 C47 H47 119.3
C32 C48 H48A 109.7
C32 C48 H48B 109.7
H48A C48 H48B 108.2
O6 C48 C32 110.00(13)
O6 C48 H48A 109.7
O6 C48 H48B 109.7
C28 N2 H2B 117.4
C31 N2 C28 125.26(13)
C31 N2 H2B 117.4
C39 O5 H5 109.5
C48 O6 H6 109.5

loop_
_geom_bond_atom_site_label_1
_geom_bond_atom_site_label_2
_geom_bond_distance
C1 H1 0.9300
C1 C2 1.382(2)
C1 C6 1.3942(18)
C2 H2 0.9300
C2 C3 1.379(2)
C3 H3 0.9300
C3 C4 1.383(2)
C4 H4 0.9300
C4 C5 1.389(2)
C5 C6 1.3919(19)
C5 N1 1.4104(17)
C6 C7 1.5036(19)
C7 H7 0.9800
C7 C8 1.5384(17)
C7 C10 1.5608(18)
C8 C9 1.5281(18)
C8 C12 1.5358(19)
C8 C13 1.5423(19)
C9 N1 1.3483(18)
C9 O1 1.2346(16)
C10 C11 1.5790(18)
C10 C14 1.5502(18)
C10 C18 1.5424(18)
C11 H11 0.9800
C11 C12 1.5535(19)
C11 C20 1.5164(19)
C12 H12A 0.9700
C12 H12B 0.9700
C13 H13A 0.9700
C13 H13B 0.9700
C13 O2 1.4078(17)
C14 H14A 0.9700
C14 H14B 0.9700
C14 C15 1.525(2)
C15 H15A 0.9700
C15 H15B 0.9700
C15 C16 1.516(2)
C16 H16A 0.9700
C16 H16B 0.9700
C16 C17 1.523(2)
C17 H17A 0.9700
C17 H17B 0.9700
C17 C18 1.521(2)
C18 H18 0.9800
C18 O3 1.4329(16)
C19 H19 0.9300
C19 C20 1.391(2)
C19 C24 1.379(2)
C20 C21 1.387(2)
C21 H21 0.9300
C21 C22 1.381(2)
C22 H22 0.9300
C22 C23 1.372(3)
C23 H23 0.9300
C23 C24 1.372(3)
C24 H24 0.9300
N1 H1A 0.8600
O2 H2A 0.8200
O3 H3A 0.8200
C25 H25 0.9300
C25 C26 1.373(3)
C25 C30 1.384(2)
C26 H26 0.9300
C26 C27 1.378(3)
C27 H27 0.9300
C27 C28 1.392(2)
C28 C29 1.393(2)
C28 N2 1.405(2)
C29 C30 1.386(2)
C29 C33 1.5004(19)
C30 H30 0.9300
C31 C32 1.528(2)
C31 N2 1.356(2)
C31 O4 1.2252(18)
C32 C33 1.529(2)
C32 C41 1.522(2)
C32 C48 1.542(2)
C33 H33 0.9800
C33 C34 1.5757(18)
C34 C35 1.5449(18)
C34 C39 1.5420(19)
C34 C40 1.5833(19)
C35 H35A 0.9700
C35 H35B 0.9700
C35 C36 1.522(2)
C36 H36A 0.9700
C36 H36B 0.9700
C36 C37 1.511(2)
C37 H37A 0.9700
C37 H37B 0.9700
C37 C38 1.524(2)
C38 H38A 0.9700
C38 H38B 0.9700
C38 C39 1.512(2)
C39 H39 0.9800
C39 O5 1.4380(16)
C40 H40 0.9800
C40 C41 1.531(2)
C40 C42 1.525(2)
C41 H41A 0.9700
C41 H41B 0.9700
C42 C43 1.391(2)
C42 C47 1.384(2)
C43 H43 0.9300
C43 C44 1.389(3)
C44 H44 0.9300
C44 C45 1.376(3)
C45 H45 0.9300
C45 C46 1.370(3)
C46 H46 0.9300
C46 C47 1.381(2)
C47 H47 0.9300
C48 H48A 0.9700
C48 H48B 0.9700
C48 O6 1.428(2)
N2 H2B 0.8600
O5 H5 0.8200
O6 H6 0.8200

loop_
_geom_torsion_atom_site_label_1
_geom_torsion_atom_site_label_2
_geom_torsion_atom_site_label_3
_geom_torsion_atom_site_label_4
_geom_torsion
C1 C2 C3 C4 1.1(2)
C1 C6 C7 C8 153.10(13)
C1 C6 C7 C10 -85.14(16)
C2 C1 C6 C5 -2.7(2)
C2 C1 C6 C7 177.10(13)
C2 C3 C4 C5 -2.0(2)
C3 C4 C5 C6 0.5(2)
C3 C4 C5 N1 -178.13(14)
C4 C5 C6 C1 1.8(2)
C4 C5 C6 C7 -177.95(13)
C4 C5 N1 C9 -170.79(13)
C5 C6 C7 C8 -27.14(17)
C5 C6 C7 C10 94.61(15)
C6 C1 C2 C3 1.2(2)
C6 C5 N1 C9 10.6(2)
C6 C7 C8 C9 42.15(15)
C6 C7 C8 C12 162.85(11)
C6 C7 C8 C13 -75.26(14)
C6 C7 C10 C11 -163.99(10)
C6 C7 C10 C14 -48.54(15)
C6 C7 C10 C18 68.44(14)
C7 C8 C9 N1 -33.48(17)
C7 C8 C9 O1 149.94(13)
C7 C8 C12 C11 -17.72(14)
C7 C8 C13 O2 -57.56(16)
C7 C10 C11 C12 26.54(12)
C7 C10 C11 C20 -100.31(13)
C7 C10 C14 C15 176.00(11)
C7 C10 C18 C17 -178.35(12)
C7 C10 C18 O3 51.44(15)
C8 C7 C10 C11 -38.14(12)
C8 C7 C10 C14 77.31(13)
C8 C7 C10 C18 -165.71(11)
C8 C9 N1 C5 7.3(2)
C9 C8 C12 C11 103.42(12)
C9 C8 C13 O2 -179.44(11)
C10 C7 C8 C9 -85.89(13)
C10 C7 C8 C12 34.82(13)
C10 C7 C8 C13 156.70(11)
C10 C11 C12 C8 -5.80(14)
C10 C11 C20 C19 73.93(17)
C10 C11 C20 C21 -110.14(15)
C10 C14 C15 C16 -56.78(18)
C11 C10 C14 C15 -71.80(15)
C11 C10 C18 C17 63.57(16)
C11 C10 C18 O3 -66.63(15)
C11 C20 C21 C22 -175.97(16)
C12 C8 C9 N1 -149.90(12)
C12 C8 C9 O1 33.52(18)
C12 C8 C13 O2 59.67(15)
C12 C11 C20 C19 -49.70(17)
C12 C11 C20 C21 126.23(14)
C13 C8 C9 N1 88.71(14)
C13 C8 C9 O1 -87.88(16)
C13 C8 C12 C11 -139.84(11)
C14 C10 C11 C12 -91.92(12)
C14 C10 C11 C20 141.23(12)
C14 C10 C18 C17 -57.20(16)
C14 C10 C18 O3 172.59(11)
C14 C15 C16 C17 53.3(2)
C15 C16 C17 C18 -53.48(19)
C16 C17 C18 C10 58.22(17)
C16 C17 C18 O3 -171.14(12)
C18 C10 C11 C12 148.68(11)
C18 C10 C11 C20 21.83(17)
C18 C10 C14 C15 55.87(15)
C19 C20 C21 C22 0.2(2)
C20 C11 C12 C8 125.70(12)
C20 C19 C24 C23 -1.0(3)
C20 C21 C22 C23 -0.7(3)
C21 C22 C23 C24 0.4(3)
C22 C23 C24 C19 0.5(3)
C24 C19 C20 C11 176.68(14)
C24 C19 C20 C21 0.7(2)
N1 C5 C6 C1 -179.61(13)
N1 C5 C6 C7 0.62(19)
O1 C9 N1 C5 -176.12(13)
C25 C26 C27 C28 0.3(2)
C26 C25 C30 C29 -0.7(3)
C26 C27 C28 C29 -0.2(2)
C26 C27 C28 N2 178.81(14)
C27 C28 C29 C30 -0.4(2)
C27 C28 C29 C33 -177.86(13)
C27 C28 N2 C31 169.01(14)
C28 C29 C30 C25 0.8(2)
C28 C29 C33 C32 26.83(17)
C28 C29 C33 C34 -98.81(15)
C29 C28 N2 C31 -12.0(2)
C29 C33 C34 C35 25.03(16)
C29 C33 C34 C39 -91.11(14)
C29 C33 C34 C40 142.84(12)
C30 C25 C26 C27 0.1(3)
C30 C29 C33 C32 -150.51(13)
C30 C29 C33 C34 83.84(16)
C31 C32 C33 C29 -47.31(15)
C31 C32 C33 C34 84.07(13)
C31 C32 C41 C40 -75.64(14)
C31 C32 C48 O6 171.86(13)
C32 C31 N2 C28 -11.4(2)
C32 C33 C34 C35 -103.09(13)
C32 C33 C34 C39 140.77(11)
C32 C33 C34 C40 14.72(13)
C33 C29 C30 C25 178.19(14)
C33 C32 C41 C40 42.99(13)
C33 C32 C48 O6 50.91(18)
C33 C34 C35 C36 -173.00(12)
C33 C34 C39 C38 172.03(12)
C33 C34 C39 O5 -63.65(14)
C33 C34 C40 C41 11.80(13)
C33 C34 C40 C42 142.76(12)
C34 C35 C36 C37 60.33(17)
C34 C40 C41 C32 -34.38(14)
C34 C40 C42 C43 106.12(16)
C34 C40 C42 C47 -77.04(19)
C35 C34 C39 C38 52.54(16)
C35 C34 C39 O5 176.86(10)
C35 C34 C40 C41 130.70(12)
C35 C34 C40 C42 -98.34(14)
C35 C36 C37 C38 -55.77(18)
C36 C37 C38 C39 52.31(19)
C37 C38 C39 C34 -52.67(18)
C37 C38 C39 O5 179.96(13)
C39 C34 C35 C36 -56.25(15)
C39 C34 C40 C41 -106.54(13)
C39 C34 C40 C42 24.43(18)
C40 C34 C35 C36 73.54(15)
C40 C34 C39 C38 -72.00(16)
C40 C34 C39 O5 52.33(15)
C40 C42 C43 C44 179.61(16)
C40 C42 C47 C46 -179.24(15)
C41 C32 C33 C29 -166.97(11)
C41 C32 C33 C34 -35.59(13)
C41 C32 C48 O6 -63.93(18)
C41 C40 C42 C43 -126.30(15)
C41 C40 C42 C47 50.54(19)
C42 C40 C41 C32 -169.91(12)
C42 C43 C44 C45 -1.0(3)
C43 C42 C47 C46 -2.4(2)
C43 C44 C45 C46 -0.9(3)
C44 C45 C46 C47 1.1(3)
C45 C46 C47 C42 0.5(3)
C47 C42 C43 C44 2.6(2)
C48 C32 C33 C29 70.74(15)
C48 C32 C33 C34 -157.88(12)
C48 C32 C41 C40 163.63(12)
N2 C28 C29 C30 -179.39(13)
N2 C28 C29 C33 3.15(19)
N2 C31 C32 C33 40.60(17)
N2 C31 C32 C41 153.69(13)
N2 C31 C32 C48 -80.95(16)
O4 C31 C32 C33 -141.36(15)
O4 C31 C32 C41 -28.3(2)
O4 C31 C32 C48 97.09(17)
O4 C31 N2 C28 170.45(14)
